data_4022145
loop_
_publ_author_name
'Sergiy V. Rosokha'
'Jay K. Kochi'

_publ_section_title
;
 The Question of Aromaticity in Open-Shell Cations and Anions as
 Ion-Radical Offsprings of Polycyclic Aromatic and Antiaromatic Hydrocarbons
;
_journal_name_full 'Journal of Organic Chemistry'
_journal_page_first 9357
_journal_page_last 9365
_journal_paper_doi 10.1021/jo061695a
_journal_volume 71
_journal_year 2006
_chemical_formula_moiety 'C18 H36 K N2 O6, 2(C4 H8 O), C10 H8'
_chemical_formula_sum 'C36 H60 K N2 O8'
_chemical_formula_weight 687.96
_chemical_name_common '[Crypt K] Naph * THF'
_chemical_name_systematic
; 
 ? 
;
_space_group_IT_number 15
_symmetry_cell_setting monoclinic
_symmetry_space_group_name_Hall '-C 2yc'
_symmetry_space_group_name_H-M 'C 1 2/c 1'
_atom_sites_solution_hydrogens geom
_atom_sites_solution_primary direct
_atom_sites_solution_secondary difmap
_audit_creation_method SHELXL-97
_cell_angle_alpha 90.00
_cell_angle_beta 99.63(6)
_cell_angle_gamma 90.00
_cell_formula_units_Z 4
_cell_length_a 10.888(8)
_cell_length_b 17.464(8)
_cell_length_c 20.840(10)
_cell_measurement_reflns_used 116
_cell_measurement_temperature 173(2)
_cell_measurement_theta_max 20.68
_cell_measurement_theta_min 3.96
_cell_volume 3907(4)
_computing_cell_refinement 'SAINT V6.28 (BrukerAXS, 1997-2001)'
_computing_data_collection 'SMART V5.630 (BrukerAXS, 1997-2001)'
_computing_data_reduction 'SAINT & SADABS V2.06 (Sheldrick, 2000)'
_computing_molecular_graphics 'XP V5.06 (BrukerAXS, 1997-99)'
_computing_publication_material 'SHELXL-93, XCIF V5.05 (BrukerAXS, 1997-99)'
_computing_structure_refinement 'SHELXTL v. 6.12 (Sheldrick, 2001)'
_computing_structure_solution 'SHELXTL v. 6.12 (Sheldrick, 2001)'
_diffrn_ambient_temperature 173(2)
_diffrn_measured_fraction_theta_full 0.998
_diffrn_measured_fraction_theta_max 0.984
_diffrn_measurement_device 'Siemens SMART'
_diffrn_measurement_method
;
\w-scan, frame range 0.3 deg, hemisphere
;
_diffrn_radiation_monochromator graphite
_diffrn_radiation_source 'fine-focus sealed tube'
_diffrn_radiation_type MoK\a
_diffrn_radiation_wavelength 0.71073
_diffrn_reflns_av_R_equivalents 0.0579
_diffrn_reflns_av_sigmaI/netI 0.0529
_diffrn_reflns_limit_h_max 15
_diffrn_reflns_limit_h_min -15
_diffrn_reflns_limit_k_max 24
_diffrn_reflns_limit_k_min -24
_diffrn_reflns_limit_l_max 29
_diffrn_reflns_limit_l_min -29
_diffrn_reflns_number 29545
_diffrn_reflns_theta_full 30.00
_diffrn_reflns_theta_max 30.51
_diffrn_reflns_theta_min 2.23
_diffrn_standards_decay_% 0
_diffrn_standards_interval_count 0
_diffrn_standards_interval_time 0
_diffrn_standards_number 0
_exptl_absorpt_coefficient_mu 0.184
_exptl_absorpt_correction_type none
_exptl_crystal_colour black
_exptl_crystal_density_diffrn 1.170
_exptl_crystal_density_method 'not measured'
_exptl_crystal_description prism
_exptl_crystal_F_000 1492
_exptl_crystal_size_max 0.4
_exptl_crystal_size_mid 0.2
_exptl_crystal_size_min 0.1
_refine_diff_density_max 0.747
_refine_diff_density_min -0.409
_refine_diff_density_rms 0.072
_refine_ls_extinction_method none
_refine_ls_goodness_of_fit_ref 0.997
_refine_ls_hydrogen_treatment constr
_refine_ls_matrix_type full
_refine_ls_number_parameters 201
_refine_ls_number_reflns 5883
_refine_ls_number_restraints 10
_refine_ls_restrained_S_all 1.003
_refine_ls_R_factor_all 0.0862
_refine_ls_R_factor_gt 0.0611
_refine_ls_shift/su_max 0.002
_refine_ls_shift/su_mean 0.000
_refine_ls_structure_factor_coef Fsqd
_refine_ls_weighting_details 'calc w=1/[\s^2^(Fo^2^)+(0.1138P)^2^+0.0000P] where P=(Fo^2^+2Fc^2^)/3'
_refine_ls_weighting_scheme calc
_refine_ls_wR_factor_gt 0.1901
_refine_ls_wR_factor_ref 0.2049
_reflns_number_gt 3983
_reflns_number_total 5883
_reflns_threshold_expression >2sigma(I)
_cod_data_source_file jo061695asi20060815_022942.cif
_cod_original_sg_symbol_H-M 'C 2/c'
_cod_database_code 4022145

loop_
_symmetry_equiv_pos_as_xyz
'x, y, z'
'-x, y, -z+1/2'
'x+1/2, y+1/2, z'
'-x+1/2, y+1/2, -z+1/2'
'-x, -y, -z'
'x, -y, z-1/2'
'-x+1/2, -y+1/2, -z'
'x+1/2, -y+1/2, z-1/2'

loop_
_atom_site_label
_atom_site_type_symbol
_atom_site_fract_x
_atom_site_fract_y
_atom_site_fract_z
_atom_site_U_iso_or_equiv
_atom_site_adp_type
_atom_site_occupancy
_atom_site_symmetry_multiplicity
_atom_site_calc_flag
_atom_site_refinement_flags
_atom_site_disorder_assembly
_atom_site_disorder_group
K1 K 0.0000 0.40261(3) 0.7500 0.02293(16) Uani 1 2 d S . .
N1 N 0.25549(14) 0.40347(9) 0.83765(8) 0.0268(3) Uani 1 1 d . . .
O11 O 0.03605(12) 0.32087(8) 0.86759(6) 0.0306(3) Uani 1 1 d . . .
O12 O -0.20844(12) 0.33798(8) 0.79313(6) 0.0292(3) Uani 1 1 d . . .
O21 O 0.11246(13) 0.54095(7) 0.79437(7) 0.0333(3) Uani 1 1 d . . .
C1 C 0.3914(2) 0.15353(12) 0.56763(10) 0.0362(5) Uani 1 1 d . . .
H1A H 0.4280 0.1090 0.5889 0.043 Uiso 1 1 calc R . .
C2 C 0.2740(2) 0.14891(11) 0.52849(10) 0.0319(4) Uani 1 1 d . . .
H2A H 0.2320 0.1011 0.5237 0.038 Uiso 1 1 calc R . .
C3 C 0.21673(17) 0.21372(10) 0.49590(8) 0.0256(4) Uani 1 1 d . . .
C4 C 0.09951(18) 0.21185(12) 0.45527(9) 0.0319(4) Uani 1 1 d . . .
H4A H 0.0559 0.1646 0.4486 0.038 Uiso 1 1 calc R . .
C5 C 0.0458(2) 0.27806(13) 0.42448(10) 0.0369(5) Uani 1 1 d . . .
H5A H -0.0342 0.2756 0.3981 0.044 Uiso 1 1 calc R . .
C11 C 0.25359(18) 0.34778(12) 0.89041(10) 0.0329(4) Uani 1 1 d . . .
H11A H 0.3226 0.3596 0.9263 0.039 Uiso 1 1 calc R . .
H11B H 0.2683 0.2959 0.8741 0.039 Uiso 1 1 calc R . .
C12 C 0.13262(19) 0.34756(13) 0.91673(10) 0.0346(5) Uani 1 1 d . . .
H12A H 0.1399 0.3138 0.9553 0.042 Uiso 1 1 calc R . .
H12B H 0.1132 0.4000 0.9301 0.042 Uiso 1 1 calc R . .
C13 C -0.07701(19) 0.30920(15) 0.89341(10) 0.0396(5) Uani 1 1 d . . .
H13A H -0.1046 0.3582 0.9103 0.047 Uiso 1 1 calc R . .
H13B H -0.0622 0.2721 0.9298 0.047 Uiso 1 1 calc R . .
C14 C -0.17525(19) 0.27939(12) 0.84080(10) 0.0352(5) Uani 1 1 d . . .
H14A H -0.1437 0.2339 0.8203 0.042 Uiso 1 1 calc R . .
H14B H -0.2494 0.2639 0.8594 0.042 Uiso 1 1 calc R . .
C15 C -0.31363(17) 0.31647(12) 0.74704(10) 0.0310(4) Uani 1 1 d . . .
H15A H -0.3835 0.3027 0.7697 0.037 Uiso 1 1 calc R . .
H15B H -0.2932 0.2712 0.7222 0.037 Uiso 1 1 calc R . .
C16 C -0.35121(18) 0.38239(12) 0.70124(10) 0.0315(4) Uani 1 1 d . . .
H16A H -0.4287 0.3686 0.6714 0.038 Uiso 1 1 calc R . .
H16B H -0.3695 0.4275 0.7269 0.038 Uiso 1 1 calc R . .
C21 C 0.27898(19) 0.48084(11) 0.86471(10) 0.0332(4) Uani 1 1 d . . .
H21A H 0.3687 0.4857 0.8827 0.040 Uiso 1 1 calc R . .
H21B H 0.2321 0.4874 0.9011 0.040 Uiso 1 1 calc R . .
C22 C 0.2432(2) 0.54356(12) 0.81653(11) 0.0359(5) Uani 1 1 d . . .
H22A H 0.2666 0.5937 0.8371 0.043 Uiso 1 1 calc R . .
H22B H 0.2880 0.5373 0.7792 0.043 Uiso 1 1 calc R . .
C23 C 0.0696(2) 0.60656(11) 0.75662(12) 0.0414(5) Uani 1 1 d . . .
H23A H 0.1022 0.6057 0.7150 0.050 Uiso 1 1 calc R . .
H23B H 0.1003 0.6537 0.7805 0.050 Uiso 1 1 calc R . .
O31A O 0.3840(5) 0.5385(3) 0.6759(2) 0.0720(12) Uiso 0.528(8) 1 d PD A 1
C31A C 0.3259(7) 0.4957(4) 0.6197(3) 0.0720(12) Uiso 0.528(8) 1 d PD A 1
H31A H 0.2370 0.4859 0.6216 0.086 Uiso 0.528(8) 1 calc PR A 1
H31B H 0.3686 0.4461 0.6168 0.086 Uiso 0.528(8) 1 calc PR A 1
C32A C 0.3391(8) 0.5462(3) 0.5628(3) 0.0720(12) Uiso 0.528(8) 1 d PD A 1
H32A H 0.3903 0.5202 0.5343 0.086 Uiso 0.528(8) 1 calc PR A 1
H32B H 0.2561 0.5571 0.5369 0.086 Uiso 0.528(8) 1 calc PR A 1
C33A C 0.3998(8) 0.6184(4) 0.5883(3) 0.0720(12) Uiso 0.528(8) 1 d PD A 1
H33A H 0.4860 0.6212 0.5791 0.086 Uiso 0.528(8) 1 calc PR A 1
H33B H 0.3525 0.6632 0.5683 0.086 Uiso 0.528(8) 1 calc PR A 1
C34A C 0.3998(12) 0.6165(4) 0.6592(4) 0.0720(12) Uiso 0.528(8) 1 d PD A 1
H34A H 0.4794 0.6367 0.6831 0.086 Uiso 0.528(8) 1 calc PR A 1
H34B H 0.3308 0.6481 0.6703 0.086 Uiso 0.528(8) 1 calc PR A 1
O31B O 0.4211(6) 0.5295(4) 0.6682(4) 0.0968(17) Uiso 0.472(8) 1 d PD A 2
C31B C 0.2974(8) 0.5062(6) 0.6310(4) 0.0968(17) Uiso 0.472(8) 1 d PD A 2
H31C H 0.3000 0.4512 0.6200 0.116 Uiso 0.472(8) 1 calc PR A 2
H31D H 0.2332 0.5131 0.6590 0.116 Uiso 0.472(8) 1 calc PR A 2
C32B C 0.2620(11) 0.5498(4) 0.5717(4) 0.0968(17) Uiso 0.472(8) 1 d PD A 2
H32C H 0.1703 0.5543 0.5598 0.116 Uiso 0.472(8) 1 calc PR A 2
H32D H 0.2961 0.5269 0.5349 0.116 Uiso 0.472(8) 1 calc PR A 2
C34B C 0.4090(15) 0.6105(6) 0.6532(5) 0.0968(17) Uiso 0.472(8) 1 d PD A 2
H34C H 0.4917 0.6317 0.6493 0.116 Uiso 0.472(8) 1 calc PR A 2
H34D H 0.3787 0.6375 0.6894 0.116 Uiso 0.472(8) 1 calc PR A 2
C33B C 0.3201(10) 0.6243(5) 0.5910(4) 0.0968(17) Uiso 0.472(8) 1 d PD A 2
H33C H 0.2560 0.6623 0.5979 0.116 Uiso 0.472(8) 1 calc PR A 2
H33D H 0.3652 0.6438 0.5569 0.116 Uiso 0.472(8) 1 calc PR A 2

loop_
_atom_site_aniso_label
_atom_site_aniso_U_11
_atom_site_aniso_U_22
_atom_site_aniso_U_33
_atom_site_aniso_U_23
_atom_site_aniso_U_13
_atom_site_aniso_U_12
K1 0.0232(3) 0.0216(3) 0.0243(3) 0.000 0.00513(19) 0.000
N1 0.0235(8) 0.0288(8) 0.0282(8) -0.0041(6) 0.0041(6) -0.0015(6)
O11 0.0248(7) 0.0430(8) 0.0243(7) 0.0037(6) 0.0053(5) -0.0045(6)
O12 0.0249(7) 0.0326(7) 0.0297(7) 0.0071(5) 0.0033(5) -0.0041(5)
O21 0.0366(8) 0.0218(7) 0.0394(8) -0.0001(5) 0.0004(6) -0.0046(5)
C1 0.0365(11) 0.0381(11) 0.0334(10) 0.0057(8) 0.0043(9) 0.0036(9)
C2 0.0369(11) 0.0283(9) 0.0310(10) 0.0000(7) 0.0068(8) -0.0049(8)
C3 0.0275(9) 0.0301(9) 0.0201(8) -0.0040(7) 0.0068(7) -0.0052(7)
C4 0.0293(10) 0.0380(11) 0.0278(9) -0.0036(8) 0.0026(8) -0.0094(8)
C5 0.0289(10) 0.0477(12) 0.0317(10) 0.0016(9) -0.0015(8) -0.0016(9)
C11 0.0270(10) 0.0395(11) 0.0298(10) 0.0040(8) -0.0019(8) 0.0008(8)
C12 0.0319(10) 0.0460(12) 0.0251(9) 0.0029(8) 0.0023(8) -0.0011(9)
C13 0.0294(10) 0.0617(14) 0.0291(10) 0.0134(10) 0.0092(8) -0.0035(10)
C14 0.0286(10) 0.0407(11) 0.0370(11) 0.0148(9) 0.0074(8) -0.0049(8)
C15 0.0225(9) 0.0339(10) 0.0366(10) 0.0037(8) 0.0053(8) -0.0050(8)
C16 0.0205(9) 0.0388(11) 0.0353(10) 0.0044(8) 0.0049(7) 0.0009(7)
C21 0.0330(10) 0.0334(10) 0.0318(10) -0.0085(8) 0.0013(8) -0.0049(8)
C22 0.0347(11) 0.0302(10) 0.0433(12) -0.0070(8) 0.0083(9) -0.0094(8)
C23 0.0528(14) 0.0237(10) 0.0460(13) 0.0031(8) 0.0028(11) -0.0081(9)

loop_
_atom_type_symbol
_atom_type_description
_atom_type_scat_dispersion_real
_atom_type_scat_dispersion_imag
_atom_type_scat_source
C C 0.0033 0.0016 'International Tables Vol C Tables 4.2.6.8 and 6.1.1.4'
H H 0.0000 0.0000 'International Tables Vol C Tables 4.2.6.8 and 6.1.1.4'
N N 0.0061 0.0033 'International Tables Vol C Tables 4.2.6.8 and 6.1.1.4'
O O 0.0106 0.0060 'International Tables Vol C Tables 4.2.6.8 and 6.1.1.4'
K K 0.2009 0.2494 'International Tables Vol C Tables 4.2.6.8 and 6.1.1.4'

loop_
_geom_angle_atom_site_label_1
_geom_angle_atom_site_label_2
_geom_angle_atom_site_label_3
_geom_angle
_geom_angle_site_symmetry_1
_geom_angle_site_symmetry_3
O21 K1 O21 60.38(7) . 2_556
O21 K1 O11 99.28(6) . .
O21 K1 O11 135.90(5) 2_556 .
O21 K1 O11 135.90(5) . 2_556
O21 K1 O11 99.28(6) 2_556 2_556
O11 K1 O11 118.85(7) . 2_556
O21 K1 O12 124.98(5) . .
O21 K1 O12 96.91(5) 2_556 .
O11 K1 O12 61.28(6) . .
O11 K1 O12 94.15(6) 2_556 .
O21 K1 O12 96.91(5) . 2_556
O21 K1 O12 124.98(5) 2_556 2_556
O11 K1 O12 94.15(6) . 2_556
O11 K1 O12 61.28(6) 2_556 2_556
O12 K1 O12 132.70(7) . 2_556
O21 K1 N1 119.81(5) . 2_556
O21 K1 N1 59.63(5) 2_556 2_556
O11 K1 N1 120.26(6) . 2_556
O11 K1 N1 60.07(6) 2_556 2_556
O12 K1 N1 59.44(5) . 2_556
O12 K1 N1 120.82(6) 2_556 2_556
O21 K1 N1 59.63(5) . .
O21 K1 N1 119.81(5) 2_556 .
O11 K1 N1 60.07(6) . .
O11 K1 N1 120.26(6) 2_556 .
O12 K1 N1 120.82(6) . .
O12 K1 N1 59.45(5) 2_556 .
N1 K1 N1 179.44(6) 2_556 .
C21 N1 C16 110.34(15) . 2_556
C21 N1 C11 110.15(16) . .
C16 N1 C11 110.28(16) 2_556 .
C21 N1 K1 108.41(11) . .
C16 N1 K1 109.08(12) 2_556 .
C11 N1 K1 108.53(11) . .
C12 O11 C13 110.74(15) . .
C12 O11 K1 116.22(12) . .
C13 O11 K1 113.29(12) . .
C15 O12 C14 111.28(15) . .
C15 O12 K1 119.58(11) . .
C14 O12 K1 112.67(12) . .
C22 O21 C23 111.80(16) . .
C22 O21 K1 119.64(11) . .
C23 O21 K1 115.34(13) . .
C5 C1 C2 120.5(2) 7_556 .
C5 C1 H1A 119.7 7_556 .
C2 C1 H1A 119.7 . .
C1 C2 C3 121.46(18) . .
C1 C2 H2A 119.3 . .
C3 C2 H2A 119.3 . .
C4 C3 C2 123.64(17) . .
C4 C3 C3 118.3(2) . 7_556
C2 C3 C3 118.1(2) . 7_556
C5 C4 C3 121.50(18) . .
C5 C4 H4A 119.2 . .
C3 C4 H4A 119.2 . .
C1 C5 C4 120.1(2) 7_556 .
C1 C5 H5A 119.9 7_556 .
C4 C5 H5A 119.9 . .
N1 C11 C12 113.31(17) . .
N1 C11 H11A 108.9 . .
C12 C11 H11A 108.9 . .
N1 C11 H11B 108.9 . .
C12 C11 H11B 108.9 . .
H11A C11 H11B 107.7 . .
O11 C12 C11 108.98(16) . .
O11 C12 H12A 109.9 . .
C11 C12 H12A 109.9 . .
O11 C12 H12B 109.9 . .
C11 C12 H12B 109.9 . .
H12A C12 H12B 108.3 . .
O11 C13 C14 109.14(17) . .
O11 C13 H13A 109.9 . .
C14 C13 H13A 109.9 . .
O11 C13 H13B 109.9 . .
C14 C13 H13B 109.9 . .
H13A C13 H13B 108.3 . .
O12 C14 C13 109.13(17) . .
O12 C14 H14A 109.9 . .
C13 C14 H14A 109.9 . .
O12 C14 H14B 109.9 . .
C13 C14 H14B 109.9 . .
H14A C14 H14B 108.3 . .
O12 C15 C16 109.25(16) . .
O12 C15 H15A 109.8 . .
C16 C15 H15A 109.8 . .
O12 C15 H15B 109.8 . .
C16 C15 H15B 109.8 . .
H15A C15 H15B 108.3 . .
N1 C16 C15 113.44(16) 2_556 .
N1 C16 H16A 108.9 2_556 .
C15 C16 H16A 108.9 . .
N1 C16 H16B 108.9 2_556 .
C15 C16 H16B 108.9 . .
H16A C16 H16B 107.7 . .
N1 C21 C22 114.04(17) . .
N1 C21 H21A 108.7 . .
C22 C21 H21A 108.7 . .
N1 C21 H21B 108.7 . .
C22 C21 H21B 108.7 . .
H21A C21 H21B 107.6 . .
O21 C22 C21 109.21(17) . .
O21 C22 H22A 109.8 . .
C21 C22 H22A 109.8 . .
O21 C22 H22B 109.8 . .
C21 C22 H22B 109.8 . .
H22A C22 H22B 108.3 . .
O21 C23 C23 109.29(17) . 2_556
O21 C23 H23A 109.8 . .
C23 C23 H23A 109.8 2_556 .
O21 C23 H23B 109.8 . .
C23 C23 H23B 109.8 2_556 .
H23A C23 H23B 108.3 . .
C34A O31A C31A 110.6(6) . .
O31A C31A C32A 104.5(5) . .
O31A C31A H31A 110.9 . .
C32A C31A H31A 110.9 . .
O31A C31A H31B 110.9 . .
C32A C31A H31B 110.9 . .
H31A C31A H31B 108.9 . .
C33A C32A C31A 108.2(5) . .
C33A C32A H32A 110.1 . .
C31A C32A H32A 110.1 . .
C33A C32A H32B 110.1 . .
C31A C32A H32B 110.1 . .
H32A C32A H32B 108.4 . .
C34A C33A C32A 105.4(6) . .
C34A C33A H33A 110.7 . .
C32A C33A H33A 110.7 . .
C34A C33A H33B 110.7 . .
C32A C33A H33B 110.7 . .
H33A C33A H33B 108.8 . .
O31A C34A C33A 106.7(6) . .
O31A C34A H34A 110.4 . .
C33A C34A H34A 110.4 . .
O31A C34A H34B 110.4 . .
C33A C34A H34B 110.4 . .
H34A C34A H34B 108.6 . .
C34B O31B C31B 96.5(9) . .
C32B C31B O31B 112.8(8) . .
C32B C31B H31C 109.0 . .
O31B C31B H31C 109.0 . .
C32B C31B H31D 109.0 . .
O31B C31B H31D 109.0 . .
H31C C31B H31D 107.8 . .
C31B C32B C33B 101.0(8) . .
C31B C32B H32C 111.6 . .
C33B C32B H32C 111.6 . .
C31B C32B H32D 111.6 . .
C33B C32B H32D 111.6 . .
H32C C32B H32D 109.4 . .
O31B C34B C33B 111.3(9) . .
O31B C34B H34C 109.4 . .
C33B C34B H34C 109.4 . .
O31B C34B H34D 109.4 . .
C33B C34B H34D 109.4 . .
H34C C34B H34D 108.0 . .
C32B C33B C34B 106.2(8) . .
C32B C33B H33C 110.5 . .
C34B C33B H33C 110.5 . .
C32B C33B H33D 110.5 . .
C34B C33B H33D 110.5 . .
H33C C33B H33D 108.7 . .

loop_
_geom_bond_atom_site_label_1
_geom_bond_atom_site_label_2
_geom_bond_distance
_geom_bond_site_symmetry_2
K1 O21 2.7951(17) .
K1 O21 2.7951(17) 2_556
K1 O11 2.8064(17) .
K1 O11 2.8064(17) 2_556
K1 O12 2.813(2) .
K1 O12 2.813(2) 2_556
K1 N1 3.062(3) 2_556
K1 N1 3.062(3) .
N1 C21 1.470(2) .
N1 C16 1.470(3) 2_556
N1 C11 1.471(3) .
O11 C12 1.418(3) .
O11 C13 1.438(2) .
O12 C15 1.417(3) .
O12 C14 1.430(2) .
O21 C22 1.422(3) .
O21 C23 1.424(2) .
C1 C5 1.373(3) 7_556
C1 C2 1.399(3) .
C1 H1A 0.9500 .
C2 C3 1.411(3) .
C2 H2A 0.9500 .
C3 C4 1.409(3) .
C3 C3 1.455(4) 7_556
C4 C5 1.402(3) .
C4 H4A 0.9500 .
C5 C1 1.373(3) 7_556
C5 H5A 0.9500 .
C11 C12 1.509(3) .
C11 H11A 0.9900 .
C11 H11B 0.9900 .
C12 H12A 0.9900 .
C12 H12B 0.9900 .
C13 C14 1.492(3) .
C13 H13A 0.9900 .
C13 H13B 0.9900 .
C14 H14A 0.9900 .
C14 H14B 0.9900 .
C15 C16 1.508(3) .
C15 H15A 0.9900 .
C15 H15B 0.9900 .
C16 N1 1.470(3) 2_556
C16 H16A 0.9900 .
C16 H16B 0.9900 .
C21 C22 1.493(3) .
C21 H21A 0.9900 .
C21 H21B 0.9900 .
C22 H22A 0.9900 .
C22 H22B 0.9900 .
C23 C23 1.495(5) 2_556
C23 H23A 0.9900 .
C23 H23B 0.9900 .
O31A C34A 1.423(7) .
O31A C31A 1.444(7) .
C31A C32A 1.504(7) .
C31A H31A 0.9900 .
C31A H31B 0.9900 .
C32A C33A 1.481(7) .
C32A H32A 0.9900 .
C32A H32B 0.9900 .
C33A C34A 1.478(8) .
C33A H33A 0.9900 .
C33A H33B 0.9900 .
C34A H34A 0.9900 .
C34A H34B 0.9900 .
O31B C34B 1.451(8) .
O31B C31B 1.493(8) .
C31B C32B 1.449(8) .
C31B H31C 0.9900 .
C31B H31D 0.9900 .
C32B C33B 1.473(8) .
C32B H32C 0.9900 .
C32B H32D 0.9900 .
C34B C33B 1.503(9) .
C34B H34C 0.9900 .
C34B H34D 0.9900 .
C33B H33C 0.9900 .
C33B H33D 0.9900 .
